data_9010328
loop_
_publ_author_name
'Nestola, F.'
'Tribaudino, M.'
'Ballaran, T. B.'
'Liebske, C.'
'Bruno, M.'

_publ_section_title
;
 The crystal structures of pyroxenes along the jadeite - hedenbergite and
 jadeite - aegirine joins
 Sample: Jd24Hde76
;
_journal_name_full 'American Mineralogist'
_journal_page_first 1492
_journal_page_last 1501
_journal_paper_doi 10.2138/am.2007.2540
_journal_volume 92
_journal_year 2007
_chemical_compound_source Synthetic
_chemical_formula_sum 'Al0.24 Ca0.76 Fe0.76 Na0.24 O6 Si2'
_chemical_name_mineral Hedenbergite
_space_group_IT_number 15
_symmetry_space_group_name_Hall '-C 2yc'
_symmetry_space_group_name_H-M 'C 1 2/c 1'
_cell_angle_alpha 90
_cell_angle_beta 105.904
_cell_angle_gamma 90
_cell_length_a 9.7340
_cell_length_b 8.9103
_cell_length_c 5.2682
_cell_formula_units_Z 4
_cell_volume 439.436
_database_code_amcsd 0004450
_exptl_crystal_density_diffrn 3.583
_cod_original_formula_sum '(Na.24 Ca.76) (Al.24 Fe.76) Si2 O6'
_cod_database_code 9010328

loop_
_space_group_symop_operation_xyz
x,y,z
1/2+x,1/2+y,z
x,-y,1/2+z
1/2+x,1/2-y,1/2+z
-x,y,1/2-z
1/2-x,1/2+y,1/2-z
-x,-y,-z
1/2-x,1/2-y,-z

loop_
_atom_site_aniso_label
_atom_site_aniso_U_11
_atom_site_aniso_U_22
_atom_site_aniso_U_33
_atom_site_aniso_U_12
_atom_site_aniso_U_13
_atom_site_aniso_U_23
NaM2 0.01370 0.00900 0.00920 0.00000 -0.00050 0.00000
CaM2 0.01370 0.00900 0.00920 0.00000 -0.00050 0.00000
AlM1 0.00740 0.00730 0.00710 0.00000 0.00090 0.00000
Fe2+M1 0.00740 0.00730 0.00710 0.00000 0.00090 0.00000
SiT 0.00640 0.00820 0.00600 0.00020 0.00170 -0.00060
O1 0.00950 0.02030 0.01290 0.00160 0.00310 -0.00280
O2 0.02010 0.00910 0.01120 -0.00070 0.00350 -0.00060
O3 0.00940 0.01280 0.00760 0.00020 0.00260 -0.00270

loop_
_atom_site_label
_atom_site_fract_x
_atom_site_fract_y
_atom_site_fract_z
_atom_site_occupancy
_atom_site_U_iso_or_equiv
NaM2 0.00000 0.30061 0.25000 0.24000 0.01140
CaM2 0.00000 0.30061 0.25000 0.76000 0.01140
AlM1 0.00000 0.90603 0.25000 0.24000 0.00750
Fe2+M1 0.00000 0.90603 0.25000 0.76000 0.00750
SiT 0.28782 0.09199 0.23170 1.00000 0.00690
O1 0.11650 0.08530 0.14510 1.00000 0.01420
O2 0.36090 0.25100 0.31660 1.00000 0.01360
O3 0.35100 0.01600 -0.00160 1.00000 0.00990

loop_
_cod_related_entry_id
_cod_related_entry_database
_cod_related_entry_code
1 AMCSD 0004450
